data_9009379
loop_
_publ_author_name
'Hughes, J. M.'
'Mariano, A. N.'
'Drexler, J. W.'

_publ_section_title
;Crystal structures of synthetic Na-REE-Si oxyapatites, synthetic monoclinic
 britholite Locality: synthetic
;
_journal_name_full 'Neues Jahrbuch fur Mineralogie, Monatshefte'
_journal_page_first 311
_journal_page_last 319
_journal_volume 1992
_journal_year 1992
_chemical_compound_source Synthetic
_chemical_formula_sum 'F0.45 La4.277 Na0.723 O12.55 Si3'
_chemical_name_mineral Britholite-(La)
_space_group_IT_number 4
_symmetry_space_group_name_Hall 'P 2c'
_symmetry_space_group_name_H-M 'P 1 1 21'
_cell_angle_alpha 90
_cell_angle_beta 90
_cell_angle_gamma 120.04
_cell_length_a 9.678
_cell_length_b 9.682
_cell_length_c 7.1631
_cell_formula_units_Z 2
_cell_volume 581.041
_database_code_amcsd 0014862
_exptl_crystal_density_diffrn 5.169
_cod_original_cell_volume 581.042
_cod_original_formula_sum '(La4.277 Na.723) Si3 O12.55 F.45'
_cod_database_code 9009379

loop_
_space_group_symop_operation_xyz
x,y,z
-x,-y,1/2+z

loop_
_atom_site_label
_atom_site_fract_x
_atom_site_fract_y
_atom_site_fract_z
_atom_site_occupancy
_atom_site_U_iso_or_equiv
La1a 0.33267 0.66656 0.00570 0.60700 0.00279
Na1a 0.33267 0.66656 0.00570 0.39300 0.00279
La1b 0.33415 0.66678 0.50020 0.74400 0.01317
Na1b 0.33415 0.66678 0.50020 0.25600 0.01317
La2a -0.01493 0.23465 0.25130 0.97400 0.00579
Na2a -0.01493 0.23465 0.25130 0.02600 0.00579
La2b 0.23454 0.24954 0.74840 0.97700 0.00585
Na2b 0.23454 0.24954 0.74840 0.02300 0.00585
La2c 0.24944 0.01482 0.25060 0.97500 0.00581
Na2c 0.24944 0.01482 0.25060 0.02500 0.00581
Si1 0.02890 0.62870 0.25000 1.00000 0.00443
Si2 0.37150 0.40040 0.24800 1.00000 0.00418
Si3 0.59970 0.97080 0.25200 1.00000 0.00469
O1a 0.83660 0.51650 0.24500 1.00000 0.01077
O1b 0.48210 0.32000 0.26100 1.00000 0.00975
O1c 0.67830 0.16230 0.24300 1.00000 0.01115
O2a 0.40680 0.87790 0.26700 1.00000 0.00887
O2b 0.47040 0.59330 0.23800 1.00000 0.00912
O2c 0.12300 0.53040 0.26700 1.00000 0.00925
O3a 0.63640 0.89850 0.06180 1.00000 0.00494
O3b 0.68110 0.92580 0.42200 1.00000 0.01267
O3c 0.26150 0.36250 0.06300 1.00000 0.00633
O3d 0.24430 0.31890 0.42500 1.00000 0.01140
O3e 0.07470 0.75460 0.08300 1.00000 0.01140
O3f 0.10170 0.73730 0.44400 1.00000 0.00684
O -0.00070 -0.00090 0.22500 0.55000 0.02406
F -0.00070 -0.00090 0.22500 0.45000 0.02406

loop_
_cod_related_entry_id
_cod_related_entry_database
_cod_related_entry_code
1 AMCSD 0014862
